data_1525788
loop_
_publ_author_name
'Choi, I.-K.'
'Cho, B.J.'
'Paik, J.H.'
'Lee, H.-J.'
'Ahn, B.G.'
'Nahm, S.'
'Park, H.-M.'
'Kim, J.S.'
'Byun Jae Dong'

_publ_section_title
;
 Crystal structure of La (Mg2/3 Nb1/3) O3 ceramics
;
_journal_name_full 'Materials Research Bulletin'
_journal_page_first 921
_journal_page_last 928
_journal_volume 35
_journal_year 2000
_chemical_formula_sum 'La Mg0.6326 Nb0.3679 O3'
_chemical_name_systematic 'La (Mg0.6326 Nb0.3679) O3'
_space_group_IT_number 14
_symmetry_space_group_name_Hall '-P 2yn'
_symmetry_space_group_name_H-M 'P 1 21/n 1'
_cell_angle_alpha 90
_cell_angle_beta 89.95
_cell_angle_gamma 90
_cell_formula_units_Z 4
_cell_length_a 5.6052
_cell_length_b 5.6482
_cell_length_c 7.9414
_cell_volume 251.419
_citation_journal_id_ASTM MRBUAC
_cod_data_source_file Choi_MRBUAC_2000_333.cif
_cod_data_source_block La1Mg0.6326Nb0.3679O3
_cod_original_sg_symbol_Hall '-P 2ybc (x-z,y,z)'
_cod_original_formula_sum 'La1 Mg0.6326 Nb0.3679 O3'
_cod_database_code 1525788

loop_
_symmetry_equiv_pos_as_xyz
x,y,z
-x+1/2,y+1/2,-z+1/2
-x,-y,-z
x-1/2,-y-1/2,z-1/2

loop_
_atom_site_label
_atom_site_type_symbol
_atom_site_fract_x
_atom_site_fract_y
_atom_site_fract_z
_atom_site_occupancy
_atom_site_U_iso_or_equiv
O2 O-2 0.2049 0.7838 0.0351 1 0.0
Mg2 Mg+2 0 0.5 0 0.4046 0.0
La1 La+3 0.4936 0.5367 0.2426 1 0.0
O3 O-2 0.5805 0.9875 0.2605 1 0.0
Nb1 Nb+4 0.5 0 0 0.1394 0.0
Nb2 Nb+4 0 0.5 0 0.5964 0.0
Mg1 Mg+2 0.5 0 0 0.8606 0.0
O1 O-2 0.283 0.2951 0.0453 1 0.0
